data_1507219
loop_
_publ_author_name
'Tam, Cheok N.'
'Cowan, John A.'
'Schultz, Arthur J.'
'Young, Jr., Victor G.'
'Trouw, Frans R.'
'Sykes, Andrew G.'

_publ_section_title
;
 Neutron and X-ray Diffraction, Inelastic Neutron Scattering, and
 Solid-State13C NMR Investigations of
 Polymorphicp-Chlorophenylformamide: Absence of Proton Transfer
 along the Intermolecular N--H&#x22EF;O Hydrogen Bond
;
_journal_issue 31
_journal_name_full 'The Journal of Physical Chemistry B'
_journal_page_first 7601
_journal_page_last 7606
_journal_paper_doi 10.1021/jp034271i
_journal_volume 107
_journal_year 2003
_chemical_formula_sum 'C7 H6 Cl N O'
_chemical_formula_weight 155.58
_chemical_name_common p-ClC6H4NHCHO
_chemical_name_systematic ?
_space_group_IT_number 19
_symmetry_cell_setting orthorhombic
_symmetry_space_group_name_Hall 'P 2ac 2ab'
_symmetry_space_group_name_H-M 'P 21 21 21'
_audit_creation_method GSAS
_cell_angle_alpha 90.00
_cell_angle_beta 90.00
_cell_angle_gamma 90.00
_cell_formula_units_Z 4
_cell_length_a 6.0873(10)
_cell_length_b 9.571(3)
_cell_length_c 12.076(4)
_cell_measurement_reflns_used 1083
_cell_measurement_temperature 20(2)
_cell_volume 703.6(3)
_computing_structure_refinement 'GSAS ( Von Dreele and Larson,  2001)'
_diffrn_ambient_temperature 20(2)
_diffrn_measurement_device_type 'SCD, Single Crystal Diffractometer'
_diffrn_measurement_method 'Time of Flight Laue Diffraction'
_diffrn_radiation_probe neutron
_diffrn_radiation_source 'Intense Pulsed Neutron Source'
_diffrn_radiation_type neutron
_diffrn_radiation_wavelength '0.7 - 4.0'
_diffrn_reflns_limit_h_max 13
_diffrn_reflns_limit_h_min -13
_diffrn_reflns_limit_k_max 10
_diffrn_reflns_limit_k_min -20
_diffrn_reflns_limit_l_max 1
_diffrn_reflns_limit_l_min -26
_diffrn_standards_number none
_exptl_absorpt_correction_T_max 0.82
_exptl_absorpt_correction_T_min 0.26
_exptl_absorpt_correction_type integration
_exptl_absorpt_process_details
;
The linear absorption coefficient is wavelength dependent and 
it is calculated as:
mu(lambda) = 1.14 + ( 0.79 * lambda ) [cm-1].
;
_exptl_crystal_colour colourless
_exptl_crystal_density_diffrn 1.511
_exptl_crystal_density_method 'not measured'
_exptl_crystal_description plate
_exptl_crystal_size_max 6
_exptl_crystal_size_mid 4
_exptl_crystal_size_min 0.7
_refine_ls_extinction_method none
_refine_ls_goodness_of_fit_all 3.05
_refine_ls_hydrogen_treatment refall
_refine_ls_matrix_type full
_refine_ls_number_parameters 174
_refine_ls_number_reflns 2366
_refine_ls_number_restraints 0
_refine_ls_R_factor_all 0.094
_refine_ls_R_factor_gt 0.090
_refine_ls_shift/su_max 0.001
_refine_ls_shift/su_mean 0.000
_refine_ls_structure_factor_coef Fsqd
_refine_ls_weighting_details 'calc w=1/[\s^2^(Fo^2^)]'
_refine_ls_weighting_scheme calc
_refine_ls_wR_factor_gt 0.094
_refine_ls_wR_factor_ref 0.096
_reflns_threshold_expression >3sigma(I)
_cod_data_source_file jp034271isi20030131_052152.cif
_cod_data_source_block clph
_cod_depositor_comments
;
The following automatic conversions were performed:

'_symmetry_cell_setting' value 'Orthorhombic' changed to
'orthorhombic' according to
/home/saulius/struct/CIF-dictionaries/cif_core.dic dictionary named
'cif_core.dic' version 2.4.1 from 2010-06-29.

'_geom_bond_publ_flag'
value 'N' changed to 'n' according to
/home/saulius/struct/CIF-dictionaries/cif_core.dic dictionary named
'cif_core.dic' version 2.4.1 from 2010-06-29 (32
times).

'_geom_angle_publ_flag' value 'N' changed to 'n' according
to /home/saulius/struct/CIF-dictionaries/cif_core.dic dictionary
named 'cif_core.dic' version 2.4.1 from 2010-06-29 (48 times).

Automatic conversion script
Id: cif_fix_values 1715 2011-07-08 13:25:40Z adriana 
;
_cod_original_cell_volume 683.9(3)
_cod_database_code 1507219

loop_
_symmetry_equiv_pos_as_xyz
'x, y, z'
'-x+1/2, -y, z+1/2'
'x+1/2, -y+1/2, -z'
'-x, y+1/2, -z+1/2'

loop_
_atom_site_aniso_label
_atom_site_aniso_U_11
_atom_site_aniso_U_12
_atom_site_aniso_U_13
_atom_site_aniso_U_22
_atom_site_aniso_U_23
_atom_site_aniso_U_33
CL1 0.0073(4) 0.0114(6) 0.0094(4) -0.0013(7) -0.00127(31) -0.0005(6)
O1 0.0160(11) 0.0079(12) 0.0184(9) -0.0012(10) -0.0015(10) -0.0050(9)
N1 0.0102(6) 0.0078(10) 0.0127(5) -0.0005(6) -0.0013(4) 0.0002(5)
C1 0.0086(7) 0.0137(12) 0.0079(6) -0.0005(11) -0.0008(5) 0.0008(9)
C2 0.0088(10) 0.0135(13) 0.0135(8) 0.0006(9) -0.0019(8) -0.0027(9)
H2 0.0162(21) 0.0268(28) 0.0352(24) -0.0012(23) -0.0066(18) -0.0104(23)
C3 0.0059(9) 0.0139(14) 0.0135(9) 0.0015(9) -0.0001(8) -0.0019(8)
H3 0.0219(25) 0.0202(27) 0.0427(29) 0.0025(23) -0.0115(23) 0.0037(25)
C4 0.0089(6) 0.0127(9) 0.0092(5) 0.0008(9) -0.0005(4) 0.0011(10)
C5 0.0042(9) 0.0125(12) 0.0115(8) -0.0011(9) -0.0008(7) 0.0018(8)
H5 0.0233(23) 0.0185(26) 0.0406(27) -0.0048(22) -0.0086(21) 0.0000(23)
C6 0.0071(9) 0.0098(12) 0.0122(8) -0.0032(9) -0.0014(8) 0.0038(8)
H6 0.0240(25) 0.0243(29) 0.0305(22) 0.0015(21) -0.0081(19) 0.0082(21)
C7 0.0098(9) 0.0131(12) 0.0102(7) -0.0017(8) -0.0022(7) -0.0016(8)
H1 0.0240(21) 0.0128(24) 0.0290(20) 0.0046(19) -0.0090(17) 0.0021(19)
H7 0.0193(18) 0.0257(32) 0.0401(20) 0.0037(21) -0.0132(16) 0.0043(20)

loop_
_atom_site_type_symbol
_atom_site_label
_atom_site_fract_x
_atom_site_fract_y
_atom_site_fract_z
_atom_site_occupancy
_atom_site_thermal_displace_type
_atom_site_U_iso_or_equiv
_atom_site_symmetry_multiplicity
CL CL1 -0.46778(15) 0.00424(21) -0.05120(7) 1.0 Uani 0.00938 4
O O1 0.4600(4) 0.20160(28) 0.24527(19) 0.8804(35) Uani 0.01413 4
N N1 0.34273(21) -0.02702(15) 0.22682(9) 0.8804(35) Uani 0.01022 4
C C1 0.14744(25) -0.01183(33) 0.16352(11) 0.8804(35) Uani 0.01005 4
C C2 0.0629(4) 0.11733(30) 0.12830(20) 0.8804(35) Uani 0.01191 4
H H2 0.1437(9) 0.2142(7) 0.1520(5) 0.8804(35) Uani 0.02606 4
C C3 -0.1262(4) 0.12251(31) 0.06131(21) 0.8804(35) Uani 0.01113 4
H H3 -0.1933(9) 0.2241(7) 0.0345(6) 0.8804(35) Uani 0.02827 4
C C4 -0.23167(22) -0.00114(32) 0.03207(10) 1.0 Uani 0.01023 4
C C5 -0.1524(4) -0.13126(30) 0.06837(19) 0.8804(35) Uani 0.00937 4
H H5 -0.2347(9) -0.2272(7) 0.0449(6) 0.8804(35) Uani 0.02747 4
C C6 0.0387(4) -0.13606(28) 0.13388(19) 0.8804(35) Uani 0.00969 4
H H6 0.1021(9) -0.2351(7) 0.1632(5) 0.8804(35) Uani 0.02625 4
C C7 0.48466(33) 0.07516(24) 0.25825(15) 0.8804(35) Uani 0.01101 4
H H1 0.3960(7) -0.1274(5) 0.2393(4) 0.8804(35) Uani 0.02197 4
H H7 0.6337(7) 0.0310(5) 0.2988(4) 0.8804(35) Uani 0.02838 4
O O1A 0.4600(4) -0.20160(28) 0.24527(19) 0.1196(35) Uiso 0.01161 4
N N1A 0.34273(21) 0.02702(15) 0.22682(9) 0.1196(35) Uiso 0.00789 4
C C1A 0.14744(25) 0.01183(33) 0.16352(11) 0.1196(35) Uiso 0.00558 4
C C2A 0.0629(4) -0.11733(30) 0.12830(20) 0.1196(35) Uiso 0.00872 4
H H2A 0.1437(9) -0.2142(7) 0.1520(5) 0.1196(35) Uiso 0.02236 4
C C3A -0.1262(4) -0.12251(31) 0.06131(21) 0.1196(35) Uiso 0.00862 4
H H3A -0.1933(9) -0.2241(7) 0.0345(6) 0.1196(35) Uiso 0.02533 4
C C5A -0.1524(4) 0.13126(30) 0.06837(19) 0.1196(35) Uiso 0.00677 4
H H5A -0.2347(9) 0.2272(7) 0.0449(6) 0.1196(35) Uiso 0.02418 4
C C6A 0.0387(4) 0.13606(28) 0.13388(19) 0.1196(35) Uiso 0.00732 4
H H6A 0.1021(9) 0.2351(7) 0.1632(5) 0.1196(35) Uiso 0.02337 4
C C7A 0.48466(33) -0.07516(24) 0.25825(15) 0.1196(35) Uiso 0.00818 4
H H1A 0.3960(7) 0.1274(5) 0.2393(4) 0.1196(35) Uiso 0.01975 4
H H7A 0.6337(7) -0.0310(5) 0.2988(4) 0.1196(35) Uiso 0.02481 4

loop_
_atom_type_symbol
_atom_type_description
_atom_type_scat_length_neutron
_atom_type_scat_source
C C 6.6460 'V.F. Sears, Neutron News, Vol. 3, 1992'
H H -3.7390 'V.F. Sears, Neutron News, Vol. 3, 1992'
Cl Cl 9.5770 'V.F. Sears, Neutron News, Vol. 3, 1992'
N N 9.3600 'V.F. Sears, Neutron News, Vol. 3, 1992'
O O 5.8030 'V.F. Sears, Neutron News, Vol. 3, 1992'

loop_
_geom_angle_atom_site_label_1
_geom_angle_atom_site_label_2
_geom_angle_atom_site_label_3
_geom_angle
_geom_angle_site_symmetry_1
_geom_angle_site_symmetry_3
_geom_angle_publ_flag
C1 N1 C7 127.59(18) 1_555 1_555 n
C1 N1 H1 116.13(31) 1_555 1_555 n
C7 N1 H1 115.48(28) 1_555 1_555 n
N1 C1 C2 123.95(22) 1_555 1_555 n
N1 C1 C6 116.40(22) 1_555 1_555 n
C2 C1 C6 119.64(14) 1_555 1_555 n
C1 C2 H2 120.4(4) 1_555 1_555 n
C1 C2 C3 120.23(24) 1_555 1_555 n
H2 C2 C3 119.4(4) 1_555 1_555 n
C2 C3 H3 120.1(4) 1_555 1_555 n
C2 C3 C4 119.57(25) 1_555 1_555 n
H3 C3 C4 120.3(4) 1_555 1_555 n
CL1 C4 C3 119.91(21) 1_555 1_555 n
CL1 C4 C5 118.99(20) 1_555 1_555 n
CL1 C4 C3A 123.75(21) 1_555 1_555 n
CL1 C4 C5A 115.23(20) 1_555 1_555 n
C3 C4 C5 121.09(13) 1_555 1_555 n
C3A C4 C5A 121.02(13) 1_555 1_555 n
C4 C5 H5 120.7(4) 1_555 1_555 n
C4 C5 C6 119.12(22) 1_555 1_555 n
H5 C5 C6 120.1(4) 1_555 1_555 n
C1 C6 C5 120.32(22) 1_555 1_555 n
C1 C6 H6 119.3(4) 1_555 1_555 n
C5 C6 H6 120.4(4) 1_555 1_555 n
O1 C7 N1 126.46(21) 1_555 1_555 n
O1 C7 H7 121.86(33) 1_555 1_555 n
N1 C7 H7 111.67(32) 1_555 1_555 n
C1A N1A C7A 127.59(18) 1_555 1_555 n
C1A N1A H1A 116.13(31) 1_555 1_555 n
C7A N1A H1A 115.48(28) 1_555 1_555 n
N1A C1A C2A 123.95(22) 1_555 1_555 n
N1A C1A C6A 116.40(22) 1_555 1_555 n
C2A C1A C6A 119.64(14) 1_555 1_555 n
C1A C2A H2A 120.4(4) 1_555 1_555 n
C1A C2A C3A 120.23(24) 1_555 1_555 n
H2A C2A C3A 119.4(4) 1_555 1_555 n
C4 C3A C2A 120.05(24) 1_555 1_555 n
C4 C3A H3A 119.8(4) 1_555 1_555 n
C2A C3A H3A 120.1(4) 1_555 1_555 n
C4 C5A H5A 121.1(4) 1_555 1_555 n
C4 C5A C6A 118.72(22) 1_555 1_555 n
H5A C5A C6A 120.1(4) 1_555 1_555 n
C1A C6A C5A 120.32(22) 1_555 1_555 n
C1A C6A H6A 119.3(4) 1_555 1_555 n
C5A C6A H6A 120.4(4) 1_555 1_555 n
O1A C7A N1A 126.46(21) 1_555 1_555 n
O1A C7A H7A 121.86(33) 1_555 1_555 n
N1A C7A H7A 111.67(32) 1_555 1_555 n

loop_
_geom_bond_atom_site_label_1
_geom_bond_atom_site_label_2
_geom_bond_distance
_geom_bond_site_symmetry_2
_geom_bond_publ_flag
CL1 C4 1.7424(16) 1_555 n
O1 C7 1.221(4) 1_555 n
N1 C1 1.4118(19) 1_555 n
N1 C7 1.3522(25) 1_555 n
N1 H1 1.018(5) 1_555 n
C1 C2 1.395(4) 1_555 n
C1 C6 1.399(4) 1_555 n
C2 H2 1.081(6) 1_555 n
C2 C3 1.398(4) 1_555 n
C3 H3 1.096(7) 1_555 n
C3 C4 1.384(4) 1_555 n
C4 C5 1.396(4) 1_555 n
C5 H5 1.077(7) 1_555 n
C5 C6 1.398(4) 1_555 n
C6 H6 1.075(6) 1_555 n
C7 H7 1.109(4) 1_555 n
O1A C7A 1.221(4) 1_555 n
N1A C1A 1.4118(19) 1_555 n
N1A C7A 1.3522(25) 1_555 n
N1A H1A 1.018(5) 1_555 n
C1A C2A 1.395(4) 1_555 n
C1A C6A 1.399(4) 1_555 n
C2A H2A 1.081(6) 1_555 n
C2A C3A 1.398(4) 1_555 n
C3A C4 1.365(4) 1_555 n
C3A H3A 1.096(7) 1_555 n
C5A C4 1.415(4) 1_555 n
C5A H5A 1.077(7) 1_555 n
C5A C6A 1.398(4) 1_555 n
C6A C5A 1.398(4) 1_555 n
C6A H6A 1.075(6) 1_555 n
C7A H7A 1.109(4) 1_555 n

loop_
_geom_hbond_atom_site_label_D
_geom_hbond_atom_site_label_H
_geom_hbond_atom_site_label_A
_geom_hbond_distance_DH
_geom_hbond_distance_HA
_geom_hbond_distance_DA
_geom_hbond_angle_DHA
_geom_hbond_site_symmetry_A
_geom_hbond_publ_flag
N1 H1 O1 1.018(5) 1.857(5) 2.866(3) 170.1(4) 4_645 y
